data_7130982
loop_
_publ_author_name
'Nguyen, Thanh Binh'
'Retailleau, Pascal'

_publ_section_title
;
 Direct access to thieno[3,4-b]thiophenes via elemental sulfur-promoted
 sulfurative tetramerization of acetophenones
;
_journal_name_full 'Chemical Communications'
_journal_paper_doi 10.1039/D2CC05539B
_journal_year 2022
_chemical_formula_moiety 'C36 H16 N4 O2 S2, C D Cl3'
_chemical_formula_sum 'C37 H16 Cl3 D N4 O2 S2'
_chemical_formula_weight 721.01
_chemical_name_systematic
"'4,4'-(2,4-bis(4-cyanobenzoyl)thieno[3,4-b]thiophene-3,6-diyl)dibenzonitrile deuterated chloroform solvate'"
_space_group_crystal_system triclinic
_space_group_IT_number 2
_space_group_name_Hall '-P 1'
_space_group_name_H-M_alt 'P -1'
_atom_sites_solution_hydrogens geom
_atom_sites_solution_primary other
_atom_sites_solution_secondary difmap
_audit_creation_method SHELXL-2018/3
_audit_update_record
;
2022-08-03 deposited with the CCDC.	2022-11-08 downloaded from the CCDC.
;
_cell_angle_alpha 77.294(6)
_cell_angle_beta 83.420(7)
_cell_angle_gamma 74.234(6)
_cell_formula_units_Z 2
_cell_length_a 11.4125(9)
_cell_length_b 12.1675(8)
_cell_length_c 12.9619(10)
_cell_measurement_reflns_used 4312
_cell_measurement_temperature 293(2)
_cell_measurement_theta_max 21.9480
_cell_measurement_theta_min 3.3470
_cell_volume 1686.9(2)
_computing_cell_refinement 'CrysAlisPro 1.171.42.64a (Rigaku OD, 2022)'
_computing_data_collection 'CrysAlisPro 1.171.42.64a (Rigaku OD, 2022)'
_computing_data_reduction 'CrysAlisPro 1.171.42.64a (Rigaku OD, 2022)'
_computing_structure_refinement 'SHELXL-2018/3 (Sheldrick, 2018)'
_computing_structure_solution 'SHELXT 2018/2 (Sheldrick, 2018)'
_diffrn_ambient_temperature 293(2)
_diffrn_detector 'Hybrid Pixel Array Detector'
_diffrn_detector_area_resol_mean 5.8140
_diffrn_measured_fraction_theta_full 0.997
_diffrn_measured_fraction_theta_max 0.997
_diffrn_measurement_device 'four-circle diffractometer'
_diffrn_measurement_device_type 'XtaLAB AFC12 (RINC): Kappa single'
_diffrn_radiation_monochromator mirror
_diffrn_radiation_probe x-ray
_diffrn_radiation_type 'Mo K\a'
_diffrn_radiation_wavelength 0.71073
_diffrn_reflns_av_R_equivalents 0.0600
_diffrn_reflns_av_unetI/netI 0.0428
_diffrn_reflns_Laue_measured_fraction_full 0.997
_diffrn_reflns_Laue_measured_fraction_max 0.997
_diffrn_reflns_limit_h_max 12
_diffrn_reflns_limit_h_min -12
_diffrn_reflns_limit_k_max 13
_diffrn_reflns_limit_k_min -13
_diffrn_reflns_limit_l_max 14
_diffrn_reflns_limit_l_min -14
_diffrn_reflns_number 21940
_diffrn_reflns_point_group_measured_fraction_full 0.997
_diffrn_reflns_point_group_measured_fraction_max 0.997
_diffrn_reflns_theta_full 23.012
_diffrn_reflns_theta_max 23.012
_diffrn_reflns_theta_min 2.459
_diffrn_source 'micro-focus sealed X-ray tube'
_diffrn_source_type 'Rigaku (Mo) X-ray Source'
_exptl_absorpt_coefficient_mu 0.436
_exptl_absorpt_correction_T_max 1.000
_exptl_absorpt_correction_T_min 0.584
_exptl_absorpt_correction_type gaussian
_exptl_absorpt_process_details
;
CrysAlisPro 1.171.42.64a (Rigaku Oxford Diffraction, 2022)
Numerical absorption correction based on gaussian integration over
a multifaceted crystal model
Empirical absorption correction using spherical harmonics,
implemented in SCALE3 ABSPACK scaling algorithm.
;
_exptl_crystal_colour yellow
_exptl_crystal_density_diffrn 1.418
_exptl_crystal_description prism
_exptl_crystal_F_000 732
_exptl_crystal_recrystallization_method 'Re-crystallisation from solvent: deuterated chloroform'
_exptl_crystal_size_max 0.170
_exptl_crystal_size_mid 0.110
_exptl_crystal_size_min 0.070
_refine_diff_density_max 0.739
_refine_diff_density_min -0.417
_refine_diff_density_rms 0.074
_refine_ls_extinction_method none
_refine_ls_goodness_of_fit_ref 1.110
_refine_ls_hydrogen_treatment constr
_refine_ls_matrix_type full
_refine_ls_number_parameters 470
_refine_ls_number_reflns 4706
_refine_ls_number_restraints 54
_refine_ls_restrained_S_all 1.116
_refine_ls_R_factor_all 0.1254
_refine_ls_R_factor_gt 0.0753
_refine_ls_shift/su_max 0.000
_refine_ls_shift/su_mean 0.000
_refine_ls_structure_factor_coef Fsqd
_refine_ls_weighting_details 'w=1/[\s^2^(Fo^2^)+(0.0539P)^2^+5.7455P] where P=(Fo^2^+2Fc^2^)/3'
_refine_ls_weighting_scheme calc
_refine_ls_wR_factor_gt 0.1754
_refine_ls_wR_factor_ref 0.2196
_reflns_Friedel_coverage 0.000
_reflns_number_gt 3065
_reflns_number_total 4707
_reflns_threshold_expression 'I > 2\s(I)'
_cod_data_source_file d2cc05539b2.cif
_cod_data_source_block B14319F2
_cod_original_formula_sum 'C37 H16 D1 Cl3 N4 O2 S2'
_cod_database_code 7130982
_shelx_space_group_comment
;
The symmetry employed for this shelxl refinement is uniquely defined
by the following loop, which should always be used as a source of
symmetry information in preference to the above space-group names.
They are only intended as comments.
;
_shelx_estimated_absorpt_t_min 0.930
_shelx_estimated_absorpt_t_max 0.970

loop_
_space_group_symop_operation_xyz
'x, y, z'
'-x, -y, -z'

loop_
_atom_site_label
_atom_site_type_symbol
_atom_site_fract_x
_atom_site_fract_y
_atom_site_fract_z
_atom_site_U_iso_or_equiv
_atom_site_adp_type
_atom_site_occupancy
_atom_site_site_symmetry_order
_atom_site_calc_flag
_atom_site_refinement_flags_posn
_atom_site_refinement_flags_adp
_atom_site_refinement_flags_occupancy
_atom_site_disorder_assembly
_atom_site_disorder_group
S1 S 0.82497(17) 0.70997(15) 0.56358(17) 0.0748(6) Uani 1 1 d . . . . .
O2 O 0.3071(4) 0.5193(4) 0.5936(4) 0.0780(14) Uani 1 1 d . . . . .
N2 N 0.9639(10) -0.0694(7) 0.6269(7) 0.133(3) Uani 1 1 d . . . . .
C2 C 0.8011(6) 0.5794(5) 0.6323(5) 0.0635(18) Uani 1 1 d . . . . .
C1 C 0.6816(6) 0.7611(5) 0.5198(5) 0.0575(17) Uani 1 1 d . . . . .
N1 N 0.5273(7) 1.2880(5) 0.1774(5) 0.090(2) Uani 1 1 d . . . . .
O1 O 0.9859(7) 0.5173(5) 0.7157(7) 0.149(3) Uani 1 1 d . . . . .
S2 S 0.46714(15) 0.67282(13) 0.54740(12) 0.0538(5) Uani 1 1 d . . . . .
N3 N 0.7734(8) 0.0295(6) 1.0759(5) 0.106(2) Uani 1 1 d . . . . .
C3 C 0.6800(6) 0.5784(5) 0.6260(4) 0.0492(15) Uani 1 1 d . . . . .
N4 N 0.3335(11) 0.1020(9) 1.1176(7) 0.178(5) Uani 1 1 d . . . . .
C4 C 0.6127(6) 0.6801(5) 0.5605(4) 0.0523(16) Uani 1 1 d . . . . .
C5 C 0.6052(6) 0.4998(4) 0.6749(4) 0.0480(14) Uani 1 1 d . . . . .
C6 C 0.4902(6) 0.5406(5) 0.6387(4) 0.0506(15) Uani 1 1 d . . . . .
C7 C 0.6449(7) 0.8757(5) 0.4471(5) 0.0598(17) Uani 1 1 d . . . . .
C8 C 0.5367(7) 0.9109(5) 0.3980(5) 0.0661(19) Uani 1 1 d . . . . .
H8 H 0.483637 0.862687 0.412377 0.079 Uiso 1 1 calc R U . . .
C9 C 0.5045(8) 1.0173(6) 0.3271(5) 0.075(2) Uani 1 1 d . . . . .
H9 H 0.430738 1.040161 0.294721 0.090 Uiso 1 1 calc R U . . .
C10 C 0.5846(7) 1.0880(5) 0.3060(5) 0.0637(18) Uani 1 1 d . . . . .
C11 C 0.6909(8) 1.0554(6) 0.3558(6) 0.077(2) Uani 1 1 d . . . . .
H11 H 0.743403 1.104158 0.342093 0.093 Uiso 1 1 calc R U . . .
C12 C 0.7216(7) 0.9503(5) 0.4269(6) 0.074(2) Uani 1 1 d . . . . .
H12 H 0.793869 0.929528 0.461321 0.088 Uiso 1 1 calc R U . . .
C13 C 0.5519(8) 1.2001(6) 0.2336(5) 0.076(2) Uani 1 1 d . . . . .
C14 C 0.9090(7) 0.4905(6) 0.6762(7) 0.080(2) Uani 1 1 d . . . . .
C15 C 0.9239(6) 0.3677(6) 0.6667(5) 0.0628(17) Uani 1 1 d . . . . .
C16 C 0.9836(6) 0.2758(6) 0.7413(6) 0.074(2) Uani 1 1 d . . . . .
H16 H 1.015238 0.290074 0.798566 0.088 Uiso 1 1 calc R U . . .
C17 C 0.9960(7) 0.1633(6) 0.7305(6) 0.080(2) Uani 1 1 d . . . . .
H17 H 1.035808 0.101758 0.781126 0.096 Uiso 1 1 calc R U . . .
C18 C 0.9504(7) 0.1404(6) 0.6463(6) 0.0705(19) Uani 1 1 d . . . . .
C19 C 0.8957(7) 0.2314(6) 0.5683(6) 0.074(2) Uani 1 1 d . . . . .
H19 H 0.868766 0.216553 0.508913 0.089 Uiso 1 1 calc R U . . .
C20 C 0.8817(6) 0.3445(6) 0.5798(6) 0.0689(19) Uani 1 1 d . . . . .
H20 H 0.843440 0.405994 0.528342 0.083 Uiso 1 1 calc R U . . .
C21 C 0.9589(9) 0.0227(8) 0.6358(7) 0.093(3) Uani 1 1 d . . . . .
C22 C 0.6491(5) 0.3945(5) 0.7578(4) 0.0474(14) Uani 1 1 d . . . . .
C23 C 0.6891(6) 0.4079(5) 0.8502(5) 0.0568(16) Uani 1 1 d . . . . .
H23 H 0.694464 0.480966 0.856846 0.068 Uiso 1 1 calc R U . . .
C24 C 0.7211(6) 0.3136(6) 0.9328(5) 0.0643(18) Uani 1 1 d . . . . .
H24 H 0.747169 0.323235 0.994811 0.077 Uiso 1 1 calc R U . . .
C25 C 0.7139(6) 0.2044(5) 0.9223(5) 0.0598(17) Uani 1 1 d . . . . .
C26 C 0.6769(6) 0.1900(5) 0.8301(5) 0.0599(17) Uani 1 1 d . . . . .
H26 H 0.673901 0.116507 0.822621 0.072 Uiso 1 1 calc R U . . .
C27 C 0.6438(6) 0.2854(5) 0.7478(5) 0.0516(15) Uani 1 1 d . . . . .
H27 H 0.618024 0.275585 0.685665 0.062 Uiso 1 1 calc R U . . .
C28 C 0.7471(7) 0.1065(6) 1.0086(5) 0.075(2) Uani 1 1 d . . . . .
C29 C 0.3815(6) 0.4922(5) 0.6601(5) 0.0537(15) Uani 1 1 d . . . . .
C30 C 0.3642(6) 0.4135(5) 0.7618(5) 0.0523(15) Uani 1 1 d . . . . .
C31 C 0.3922(6) 0.4296(5) 0.8566(5) 0.0568(16) Uani 1 1 d . . . . .
H31 H 0.419563 0.494450 0.858376 0.068 Uiso 1 1 calc R U . . .
C32 C 0.3804(7) 0.3508(6) 0.9496(5) 0.0678(19) Uani 1 1 d . . . . .
H32 H 0.398125 0.363085 1.013803 0.081 Uiso 1 1 calc R U . . .
C33 C 0.3423(7) 0.2548(7) 0.9458(6) 0.081(2) Uani 1 1 d . . . . .
C34 C 0.3105(8) 0.2367(7) 0.8510(7) 0.088(2) Uani 1 1 d . . . . .
H34 H 0.283466 0.171569 0.849634 0.106 Uiso 1 1 calc R U . . .
C35 C 0.3201(7) 0.3172(6) 0.7602(5) 0.0682(19) Uani 1 1 d . . . . .
H35 H 0.297013 0.307745 0.696824 0.082 Uiso 1 1 calc R U . . .
C36 C 0.3367(10) 0.1680(9) 1.0414(8) 0.123(4) Uani 1 1 d . . . . .
Cl1A Cl 1.0099(9) 0.3759(5) 0.0490(5) 0.188(4) Uani 0.654(12) 1 d D U P A 1
Cl2A Cl 1.0057(8) 0.1440(5) 0.0930(7) 0.146(3) Uani 0.654(12) 1 d D U P A 1
Cl3A Cl 0.8513(7) 0.2973(5) 0.2159(6) 0.154(3) Uani 0.654(12) 1 d D U P A 1
C37A C 0.9953(13) 0.2629(10) 0.1493(10) 0.098(4) Uani 0.654(12) 1 d D U P A 1
H37A H 1.059841 0.245298 0.198714 0.117 Uiso 0.654(12) 1 calc R U P A 1
Cl1B Cl 0.116(2) 0.3599(16) 0.1157(18) 0.255(10) Uani 0.346(12) 1 d D U P A 2
Cl2B Cl 0.0373(17) 0.183(2) 0.0736(19) 0.224(9) Uani 0.346(12) 1 d D U P A 2
Cl3B Cl -0.1308(14) 0.354(2) 0.1696(17) 0.229(10) Uani 0.346(12) 1 d D U P A 2
C37B C 0.020(2) 0.272(2) 0.163(3) 0.189(9) Uani 0.346(12) 1 d D U P A 2
H37B H 0.043263 0.225948 0.233414 0.227 Uiso 0.346(12) 1 calc R U P A 2

loop_
_atom_site_aniso_label
_atom_site_aniso_U_11
_atom_site_aniso_U_22
_atom_site_aniso_U_33
_atom_site_aniso_U_23
_atom_site_aniso_U_13
_atom_site_aniso_U_12
S1 0.0708(12) 0.0497(10) 0.0961(14) 0.0085(9) -0.0070(10) -0.0197(9)
O2 0.078(3) 0.092(4) 0.062(3) 0.011(3) -0.023(3) -0.031(3)
N2 0.213(10) 0.069(5) 0.112(6) -0.018(5) -0.001(6) -0.031(6)
C2 0.068(5) 0.044(4) 0.072(4) -0.001(3) -0.007(4) -0.011(3)
C1 0.083(5) 0.035(3) 0.049(4) 0.001(3) 0.002(3) -0.015(3)
N1 0.158(7) 0.050(4) 0.056(4) 0.002(3) -0.009(4) -0.028(4)
O1 0.121(5) 0.080(4) 0.260(9) -0.008(5) -0.113(6) -0.025(4)
S2 0.0686(11) 0.0405(8) 0.0448(9) 0.0048(7) -0.0077(7) -0.0101(7)
N3 0.170(8) 0.065(4) 0.066(4) 0.018(4) -0.029(4) -0.020(4)
C3 0.066(4) 0.034(3) 0.044(3) 0.000(3) -0.003(3) -0.011(3)
N4 0.287(14) 0.161(8) 0.117(7) 0.078(7) -0.095(8) -0.158(9)
C4 0.074(4) 0.035(3) 0.037(3) 0.002(3) 0.001(3) -0.005(3)
C5 0.070(4) 0.032(3) 0.040(3) -0.003(2) -0.003(3) -0.013(3)
C6 0.070(4) 0.042(3) 0.037(3) -0.003(3) -0.001(3) -0.015(3)
C7 0.084(5) 0.036(3) 0.050(4) -0.006(3) 0.010(4) -0.008(3)
C8 0.100(6) 0.041(3) 0.057(4) 0.006(3) -0.013(4) -0.029(4)
C9 0.111(6) 0.056(4) 0.055(4) 0.003(3) -0.015(4) -0.022(4)
C10 0.099(6) 0.044(4) 0.043(4) -0.002(3) 0.002(4) -0.020(4)
C11 0.091(6) 0.052(4) 0.082(5) 0.007(4) 0.014(4) -0.031(4)
C12 0.073(5) 0.047(4) 0.089(5) 0.009(4) -0.002(4) -0.016(3)
C13 0.136(7) 0.042(4) 0.045(4) -0.001(3) 0.001(4) -0.024(4)
C14 0.062(5) 0.059(4) 0.113(6) 0.002(4) -0.027(4) -0.012(4)
C15 0.056(4) 0.054(4) 0.067(4) 0.000(3) -0.010(3) -0.004(3)
C16 0.070(5) 0.061(4) 0.078(5) -0.001(4) -0.026(4) 0.000(4)
C17 0.085(6) 0.057(5) 0.075(5) 0.009(4) -0.014(4) 0.006(4)
C18 0.074(5) 0.056(4) 0.072(5) -0.013(4) -0.002(4) -0.001(4)
C19 0.074(5) 0.072(5) 0.066(5) -0.012(4) 0.000(4) -0.002(4)
C20 0.065(5) 0.056(4) 0.067(5) 0.004(3) -0.003(4) 0.003(3)
C21 0.115(7) 0.068(5) 0.081(6) -0.007(5) -0.003(5) -0.005(5)
C22 0.053(4) 0.039(3) 0.044(3) -0.002(3) -0.006(3) -0.006(3)
C23 0.076(5) 0.040(3) 0.054(4) -0.007(3) -0.014(3) -0.011(3)
C24 0.079(5) 0.066(4) 0.043(4) -0.004(3) -0.012(3) -0.012(4)
C25 0.079(5) 0.040(3) 0.048(4) 0.005(3) -0.005(3) -0.005(3)
C26 0.074(5) 0.038(3) 0.065(4) -0.007(3) -0.004(3) -0.014(3)
C27 0.069(4) 0.037(3) 0.045(3) -0.002(3) -0.002(3) -0.012(3)
C28 0.105(6) 0.055(4) 0.053(4) 0.009(4) -0.018(4) -0.011(4)
C29 0.067(4) 0.045(3) 0.045(3) -0.001(3) -0.007(3) -0.012(3)
C30 0.060(4) 0.046(3) 0.049(4) 0.001(3) -0.005(3) -0.017(3)
C31 0.069(4) 0.046(3) 0.052(4) -0.001(3) -0.001(3) -0.016(3)
C32 0.089(5) 0.068(4) 0.044(4) -0.001(3) -0.002(3) -0.024(4)
C33 0.093(6) 0.080(5) 0.068(5) 0.026(4) -0.019(4) -0.045(4)
C34 0.108(7) 0.071(5) 0.090(6) 0.013(4) -0.025(5) -0.047(5)
C35 0.087(5) 0.063(4) 0.059(4) -0.004(3) -0.012(4) -0.029(4)
C36 0.178(10) 0.111(7) 0.090(6) 0.046(6) -0.049(6) -0.092(7)
Cl1A 0.282(9) 0.133(4) 0.148(5) 0.026(4) 0.014(5) -0.104(5)
Cl2A 0.175(7) 0.103(3) 0.159(5) -0.021(3) -0.053(5) -0.021(3)
Cl3A 0.135(4) 0.111(4) 0.168(6) 0.022(4) 0.020(4) 0.000(3)
C37A 0.122(9) 0.086(8) 0.085(9) 0.010(6) -0.015(7) -0.043(8)
Cl1B 0.294(18) 0.263(16) 0.266(19) -0.148(13) 0.137(15) -0.152(13)
Cl2B 0.141(10) 0.31(2) 0.281(18) -0.200(17) 0.064(11) -0.076(12)
Cl3B 0.152(10) 0.35(2) 0.199(15) -0.179(16) -0.070(9) 0.040(11)
C37B 0.121(14) 0.26(2) 0.24(2) -0.149(16) 0.050(19) -0.072(12)

loop_
_atom_type_symbol
_atom_type_description
_atom_type_scat_dispersion_real
_atom_type_scat_dispersion_imag
_atom_type_scat_source
C C 0.0033 0.0016 'International Tables Vol C Tables 4.2.6.8 and 6.1.1.4'
H H 0.0000 0.0000 'International Tables Vol C Tables 4.2.6.8 and 6.1.1.4'
Cl Cl 0.1484 0.1585 'International Tables Vol C Tables 4.2.6.8 and 6.1.1.4'
N N 0.0061 0.0033 'International Tables Vol C Tables 4.2.6.8 and 6.1.1.4'
O O 0.0106 0.0060 'International Tables Vol C Tables 4.2.6.8 and 6.1.1.4'
S S 0.1246 0.1234 'International Tables Vol C Tables 4.2.6.8 and 6.1.1.4'

loop_
_exptl_crystal_face_index_h
_exptl_crystal_face_index_k
_exptl_crystal_face_index_l
_exptl_crystal_face_perp_dist
0 5 2 0.0374
-1 -5 -3 0.0463
2 -5 0 0.0472
5 1 5 0.0738
-1 0 -1 0.0784
-1 1 5 0.0259
0 -1 -5 0.0268
-5 -3 0 0.0797
5 3 -1 0.0775

loop_
_geom_angle_atom_site_label_1
_geom_angle_atom_site_label_2
_geom_angle_atom_site_label_3
_geom_angle
_geom_angle_site_symmetry_1
_geom_angle_site_symmetry_3
_geom_angle_publ_flag
C1 S1 C2 94.3(3) . . ?
C3 C2 C14 133.5(6) . . ?
C3 C2 S1 109.6(4) . . ?
C14 C2 S1 116.6(5) . . ?
C4 C1 C7 128.8(6) . . ?
C4 C1 S1 110.3(4) . . ?
C7 C1 S1 120.9(5) . . ?
C4 S2 C6 90.6(3) . . ?
C2 C3 C4 113.0(5) . . ?
C2 C3 C5 134.7(5) . . ?
C4 C3 C5 112.2(6) . . ?
C1 C4 C3 112.6(6) . . ?
C1 C4 S2 135.3(5) . . ?
C3 C4 S2 112.1(4) . . ?
C6 C5 C3 110.4(5) . . ?
C6 C5 C22 126.5(5) . . ?
C3 C5 C22 122.9(5) . . ?
C5 C6 C29 132.1(5) . . ?
C5 C6 S2 114.4(4) . . ?
C29 C6 S2 113.5(4) . . ?
C8 C7 C12 118.4(6) . . ?
C8 C7 C1 121.9(6) . . ?
C12 C7 C1 119.7(6) . . ?
C7 C8 C9 121.6(7) . . ?
C7 C8 H8 119.2 . . ?
C9 C8 H8 119.2 . . ?
C10 C9 C8 118.7(7) . . ?
C10 C9 H9 120.7 . . ?
C8 C9 H9 120.7 . . ?
C11 C10 C9 120.3(6) . . ?
C11 C10 C13 120.0(7) . . ?
C9 C10 C13 119.6(7) . . ?
C10 C11 C12 120.6(7) . . ?
C10 C11 H11 119.7 . . ?
C12 C11 H11 119.7 . . ?
C11 C12 C7 120.4(7) . . ?
C11 C12 H12 119.8 . . ?
C7 C12 H12 119.8 . . ?
N1 C13 C10 179.3(9) . . ?
O1 C14 C2 120.9(7) . . ?
O1 C14 C15 120.7(7) . . ?
C2 C14 C15 118.3(6) . . ?
C16 C15 C20 119.1(7) . . ?
C16 C15 C14 121.1(7) . . ?
C20 C15 C14 119.8(6) . . ?
C17 C16 C15 119.8(7) . . ?
C17 C16 H16 120.1 . . ?
C15 C16 H16 120.1 . . ?
C18 C17 C16 121.0(6) . . ?
C18 C17 H17 119.5 . . ?
C16 C17 H17 119.5 . . ?
C17 C18 C19 119.9(7) . . ?
C17 C18 C21 121.7(7) . . ?
C19 C18 C21 118.4(7) . . ?
C20 C19 C18 119.1(7) . . ?
C20 C19 H19 120.5 . . ?
C18 C19 H19 120.5 . . ?
C19 C20 C15 121.0(6) . . ?
C19 C20 H20 119.5 . . ?
C15 C20 H20 119.5 . . ?
N2 C21 C18 179.0(11) . . ?
C27 C22 C23 119.4(5) . . ?
C27 C22 C5 121.6(5) . . ?
C23 C22 C5 118.9(5) . . ?
C24 C23 C22 120.6(6) . . ?
C24 C23 H23 119.7 . . ?
C22 C23 H23 119.7 . . ?
C23 C24 C25 119.6(6) . . ?
C23 C24 H24 120.2 . . ?
C25 C24 H24 120.2 . . ?
C26 C25 C24 120.2(5) . . ?
C26 C25 C28 120.5(6) . . ?
C24 C25 C28 119.3(6) . . ?
C25 C26 C27 119.9(6) . . ?
C25 C26 H26 120.0 . . ?
C27 C26 H26 120.0 . . ?
C22 C27 C26 120.4(6) . . ?
C22 C27 H27 119.8 . . ?
C26 C27 H27 119.8 . . ?
N3 C28 C25 179.7(10) . . ?
O2 C29 C30 120.7(6) . . ?
O2 C29 C6 119.0(5) . . ?
C30 C29 C6 120.2(5) . . ?
C31 C30 C35 119.1(6) . . ?
C31 C30 C29 122.7(5) . . ?
C35 C30 C29 118.1(6) . . ?
C30 C31 C32 121.1(6) . . ?
C30 C31 H31 119.5 . . ?
C32 C31 H31 119.5 . . ?
C33 C32 C31 119.0(6) . . ?
C33 C32 H32 120.5 . . ?
C31 C32 H32 120.5 . . ?
C32 C33 C34 121.6(6) . . ?
C32 C33 C36 119.6(7) . . ?
C34 C33 C36 118.8(7) . . ?
C35 C34 C33 118.5(7) . . ?
C35 C34 H34 120.7 . . ?
C33 C34 H34 120.7 . . ?
C34 C35 C30 120.7(7) . . ?
C34 C35 H35 119.7 . . ?
C30 C35 H35 119.7 . . ?
N4 C36 C33 178.1(11) . . ?
Cl1A C37A Cl2A 107.4(7) . . ?
Cl1A C37A Cl3A 109.8(8) . . ?
Cl2A C37A Cl3A 108.5(8) . . ?
Cl1A C37A H37A 110.4 . . ?
Cl2A C37A H37A 110.4 . . ?
Cl3A C37A H37A 110.4 . . ?
Cl1B C37B Cl2B 105.2(16) . . ?
Cl1B C37B Cl3B 111.1(18) . . ?
Cl2B C37B Cl3B 109.2(17) . . ?
Cl1B C37B H37B 110.4 . . ?
Cl2B C37B H37B 110.4 . . ?
Cl3B C37B H37B 110.4 . . ?

loop_
_geom_bond_atom_site_label_1
_geom_bond_atom_site_label_2
_geom_bond_distance
_geom_bond_site_symmetry_2
_geom_bond_publ_flag
S1 C1 1.700(7) . ?
S1 C2 1.718(6) . ?
O2 C29 1.210(7) . ?
N2 C21 1.137(10) . ?
C2 C3 1.398(9) . ?
C2 C14 1.474(9) . ?
C1 C4 1.402(8) . ?
C1 C7 1.485(8) . ?
N1 C13 1.138(8) . ?
O1 C14 1.214(9) . ?
S2 C4 1.717(7) . ?
S2 C6 1.750(5) . ?
N3 C28 1.130(8) . ?
C3 C4 1.418(7) . ?
C3 C5 1.449(8) . ?
N4 C36 1.132(10) . ?
C5 C6 1.368(8) . ?
C5 C22 1.489(7) . ?
C6 C29 1.486(9) . ?
C7 C8 1.372(9) . ?
C7 C12 1.390(9) . ?
C8 C9 1.397(9) . ?
C8 H8 0.9300 . ?
C9 C10 1.384(10) . ?
C9 H9 0.9300 . ?
C10 C11 1.361(10) . ?
C10 C13 1.456(9) . ?
C11 C12 1.385(9) . ?
C11 H11 0.9300 . ?
C12 H12 0.9300 . ?
C14 C15 1.488(10) . ?
C15 C16 1.383(9) . ?
C15 C20 1.385(9) . ?
C16 C17 1.373(10) . ?
C16 H16 0.9300 . ?
C17 C18 1.372(10) . ?
C17 H17 0.9300 . ?
C18 C19 1.384(9) . ?
C18 C21 1.445(11) . ?
C19 C20 1.381(9) . ?
C19 H19 0.9300 . ?
C20 H20 0.9300 . ?
C22 C27 1.380(8) . ?
C22 C23 1.386(8) . ?
C23 C24 1.384(8) . ?
C23 H23 0.9300 . ?
C24 C25 1.390(9) . ?
C24 H24 0.9300 . ?
C25 C26 1.373(9) . ?
C25 C28 1.442(9) . ?
C26 C27 1.392(8) . ?
C26 H26 0.9300 . ?
C27 H27 0.9300 . ?
C29 C30 1.477(8) . ?
C30 C31 1.370(8) . ?
C30 C35 1.401(8) . ?
C31 C32 1.385(8) . ?
C31 H31 0.9300 . ?
C32 C33 1.365(10) . ?
C32 H32 0.9300 . ?
C33 C34 1.397(10) . ?
C33 C36 1.448(10) . ?
C34 C35 1.370(9) . ?
C34 H34 0.9300 . ?
C35 H35 0.9300 . ?
Cl1A C37A 1.703(12) . ?
Cl2A C37A 1.730(13) . ?
Cl3A C37A 1.755(14) . ?
C37A H37A 0.9800 . ?
Cl1B C37B 1.70(2) . ?
Cl2B C37B 1.72(2) . ?
Cl3B C37B 1.74(2) . ?
C37B H37B 0.9800 . ?

loop_
_geom_hbond_atom_site_label_D
_geom_hbond_atom_site_label_H
_geom_hbond_atom_site_label_A
_geom_hbond_distance_DH
_geom_hbond_distance_HA
_geom_hbond_distance_DA
_geom_hbond_angle_DHA
_geom_hbond_site_symmetry_A
_geom_hbond_publ_flag
C37B H37B N2 0.98 2.33 3.23(4) 151.7 2_656 yes

loop_
_geom_torsion_atom_site_label_1
_geom_torsion_atom_site_label_2
_geom_torsion_atom_site_label_3
_geom_torsion_atom_site_label_4
_geom_torsion
_geom_torsion_site_symmetry_1
_geom_torsion_site_symmetry_2
_geom_torsion_site_symmetry_3
_geom_torsion_site_symmetry_4
_geom_torsion_publ_flag
C1 S1 C2 C3 -3.3(5) . . . . ?
C1 S1 C2 C14 171.6(6) . . . . ?
C2 S1 C1 C4 2.0(5) . . . . ?
C2 S1 C1 C7 -176.9(5) . . . . ?
C14 C2 C3 C4 -170.0(8) . . . . ?
S1 C2 C3 C4 3.7(7) . . . . ?
C14 C2 C3 C5 13.6(13) . . . . ?
S1 C2 C3 C5 -172.8(6) . . . . ?
C7 C1 C4 C3 178.6(6) . . . . ?
S1 C1 C4 C3 -0.3(7) . . . . ?
C7 C1 C4 S2 0.6(11) . . . . ?
S1 C1 C4 S2 -178.3(4) . . . . ?
C2 C3 C4 C1 -2.2(8) . . . . ?
C5 C3 C4 C1 175.0(5) . . . . ?
C2 C3 C4 S2 176.2(5) . . . . ?
C5 C3 C4 S2 -6.5(6) . . . . ?
C6 S2 C4 C1 -176.8(7) . . . . ?
C6 S2 C4 C3 5.1(5) . . . . ?
C2 C3 C5 C6 -179.1(7) . . . . ?
C4 C3 C5 C6 4.5(7) . . . . ?
C2 C3 C5 C22 4.6(11) . . . . ?
C4 C3 C5 C22 -171.9(5) . . . . ?
C3 C5 C6 C29 177.5(6) . . . . ?
C22 C5 C6 C29 -6.3(10) . . . . ?
C3 C5 C6 S2 -0.6(6) . . . . ?
C22 C5 C6 S2 175.6(5) . . . . ?
C4 S2 C6 C5 -2.6(5) . . . . ?
C4 S2 C6 C29 178.9(5) . . . . ?
C4 C1 C7 C8 -8.9(10) . . . . ?
S1 C1 C7 C8 169.9(5) . . . . ?
C4 C1 C7 C12 171.5(6) . . . . ?
S1 C1 C7 C12 -9.8(9) . . . . ?
C12 C7 C8 C9 1.8(10) . . . . ?
C1 C7 C8 C9 -177.9(6) . . . . ?
C7 C8 C9 C10 0.3(11) . . . . ?
C8 C9 C10 C11 -1.8(11) . . . . ?
C8 C9 C10 C13 -179.0(6) . . . . ?
C9 C10 C11 C12 1.2(11) . . . . ?
C13 C10 C11 C12 178.4(7) . . . . ?
C10 C11 C12 C7 1.0(11) . . . . ?
C8 C7 C12 C11 -2.4(11) . . . . ?
C1 C7 C12 C11 177.3(6) . . . . ?
C3 C2 C14 O1 -146.7(9) . . . . ?
S1 C2 C14 O1 40.0(11) . . . . ?
C3 C2 C14 C15 35.8(12) . . . . ?
S1 C2 C14 C15 -137.5(6) . . . . ?
O1 C14 C15 C16 32.2(13) . . . . ?
C2 C14 C15 C16 -150.3(7) . . . . ?
O1 C14 C15 C20 -145.2(9) . . . . ?
C2 C14 C15 C20 32.3(10) . . . . ?
C20 C15 C16 C17 -2.6(11) . . . . ?
C14 C15 C16 C17 180.0(7) . . . . ?
C15 C16 C17 C18 0.3(12) . . . . ?
C16 C17 C18 C19 2.8(12) . . . . ?
C16 C17 C18 C21 -177.8(8) . . . . ?
C17 C18 C19 C20 -3.7(11) . . . . ?
C21 C18 C19 C20 176.9(7) . . . . ?
C18 C19 C20 C15 1.4(11) . . . . ?
C16 C15 C20 C19 1.7(11) . . . . ?
C14 C15 C20 C19 179.2(7) . . . . ?
C6 C5 C22 C27 58.1(9) . . . . ?
C3 C5 C22 C27 -126.2(6) . . . . ?
C6 C5 C22 C23 -117.7(7) . . . . ?
C3 C5 C22 C23 58.0(8) . . . . ?
C27 C22 C23 C24 -1.3(10) . . . . ?
C5 C22 C23 C24 174.6(6) . . . . ?
C22 C23 C24 C25 0.5(10) . . . . ?
C23 C24 C25 C26 0.9(10) . . . . ?
C23 C24 C25 C28 -179.9(7) . . . . ?
C24 C25 C26 C27 -1.5(10) . . . . ?
C28 C25 C26 C27 179.3(6) . . . . ?
C23 C22 C27 C26 0.8(9) . . . . ?
C5 C22 C27 C26 -175.1(6) . . . . ?
C25 C26 C27 C22 0.6(10) . . . . ?
C5 C6 C29 O2 -153.2(7) . . . . ?
S2 C6 C29 O2 24.9(8) . . . . ?
C5 C6 C29 C30 27.6(10) . . . . ?
S2 C6 C29 C30 -154.2(5) . . . . ?
O2 C29 C30 C31 -140.3(7) . . . . ?
C6 C29 C30 C31 38.8(9) . . . . ?
O2 C29 C30 C35 41.2(9) . . . . ?
C6 C29 C30 C35 -139.7(6) . . . . ?
C35 C30 C31 C32 1.6(10) . . . . ?
C29 C30 C31 C32 -176.8(6) . . . . ?
C30 C31 C32 C33 1.2(11) . . . . ?
C31 C32 C33 C34 -2.5(12) . . . . ?
C31 C32 C33 C36 176.2(8) . . . . ?
C32 C33 C34 C35 1.0(13) . . . . ?
C36 C33 C34 C35 -177.7(9) . . . . ?
C33 C34 C35 C30 1.9(12) . . . . ?
C31 C30 C35 C34 -3.2(11) . . . . ?
C29 C30 C35 C34 175.3(7) . . . . ?
